data_7124956
loop_
_publ_author_name
'Manson, Jamie L.'
'Schlueter, John A.'
'Garrett, Kerry E.'
'Goddard, Paul A.'
'Lancaster, Tom'
'M\"oller, Johannes S'
'Blundell, Stephen J.'
'Steele, Andrew J.'
'Franke, Isabel'
'Pratt, Francis L.'
'Singleton, John'
'Bendix, Jesper'
'Lapidus, Saul H.'
'Uhlarz, Marc'
'Ayala-Valenzuela, Oscar'
'McDonald, Ross D.'
'Gurak, Mary'
'Baines, Christopher'

_publ_section_title
;
 Bimetallic MOFs
 (H<sub>3</sub>O)<sub>x</sub>[Cu(MF<sub>6</sub>)(pyrazine)<sub>2</sub>]&#x00B7;(4
 - x)H<sub>2</sub>O (M = V<sup>4+</sup>, x = 0; M = Ga<sup>3+</sup>, x =
 1): co-existence of ordered and disordered quantum spins in the
 V<sup>4+</sup> system.
;
_journal_issue 85
_journal_name_full 'Chemical communications (Cambridge, England)'
_journal_page_first 12653
_journal_page_last 12656
_journal_paper_doi 10.1039/c6cc05873f
_journal_volume 52
_journal_year 2016
_chemical_formula_moiety 'Cu 2+, V F6 2-, 2(C4 H4 N2), 4(H2 O)'
_chemical_formula_sum 'C8 H16 Cu F6 N4 O4 V'
_chemical_formula_weight 460.73
_space_group_IT_number 125
_space_group_name_Hall '-P 4a 2b'
_space_group_name_H-M_alt 'P 4/n b m :2'
_symmetry_cell_setting tetragonal
_symmetry_Int_Tables_number 125
_symmetry_space_group_name_Hall '-P 4a 2b'
_symmetry_space_group_name_H-M 'P 4/n b m :2'
_atom_sites_solution_hydrogens geom
_atom_sites_solution_primary direct
_atom_sites_solution_secondary difmap
_audit_creation_method 'manual editing of SHELXL-97 cif file'
_audit_update_record
;
2016-07-16 deposited with the CCDC.
2016-09-27 downloaded from the CCDC.
;
_cell_angle_alpha 90.00
_cell_angle_beta 90.00
_cell_angle_gamma 90.00
_cell_formula_units_Z 2
_cell_length_a 9.7325(2)
_cell_length_b 9.7325(2)
_cell_length_c 8.21540(10)
_cell_measurement_reflns_used 4845
_cell_measurement_temperature 100(2)
_cell_measurement_theta_max 31.616
_cell_measurement_theta_min 2.479
_cell_volume 778.18(2)
_computing_cell_refinement 'APEX II v.2.2 (Bruker, 2007)'
_computing_data_collection 'APEX II v.2.2 (Bruker, 2007)'
_computing_data_reduction 'APEX II v.2.2 (Bruker, 2007)'
_computing_molecular_graphics 'Diamond 3.1a (Crystal Impact, 2005)'
_computing_publication_material 'SHELXTL (Bruker, 2006)'
_computing_structure_refinement 'SHELXL-97 (Sheldrick, 2008)'
_computing_structure_solution 'SHELXS-97 (Sheldrick, 2008)'
_diffrn_ambient_temperature 100(2)
_diffrn_detector_area_resol_mean 83.33
_diffrn_measured_fraction_theta_full 0.999
_diffrn_measured_fraction_theta_max 0.999
_diffrn_measurement_device_type '3-circle goniometer'
_diffrn_measurement_method 'omega scans'
_diffrn_radiation_monochromator graphite
_diffrn_radiation_probe x-ray
_diffrn_radiation_source 'fine-focus sealed tube'
_diffrn_radiation_type MoK\a
_diffrn_radiation_wavelength 0.71073
_diffrn_reflns_av_R_equivalents 0.0195
_diffrn_reflns_av_sigmaI/netI 0.0093
_diffrn_reflns_limit_h_max 14
_diffrn_reflns_limit_h_min -14
_diffrn_reflns_limit_k_max 14
_diffrn_reflns_limit_k_min -14
_diffrn_reflns_limit_l_max 11
_diffrn_reflns_limit_l_min -12
_diffrn_reflns_number 9707
_diffrn_reflns_theta_full 31.68
_diffrn_reflns_theta_max 31.68
_diffrn_reflns_theta_min 2.48
_diffrn_source_type 'Bruker APEX II'
_exptl_absorpt_coefficient_mu 2.056
_exptl_absorpt_correction_T_max 0.7817
_exptl_absorpt_correction_T_min 0.6912
_exptl_absorpt_correction_type multi-scan
_exptl_absorpt_process_details 'SADABS, R. Blessing; 1995'
_exptl_crystal_colour blue
_exptl_crystal_density_diffrn 1.966
_exptl_crystal_density_method 'not measured'
_exptl_crystal_description prism
_exptl_crystal_F_000 460
_exptl_crystal_size_max 0.19
_exptl_crystal_size_mid 0.13
_exptl_crystal_size_min 0.13
_refine_diff_density_max 0.554
_refine_diff_density_min -0.295
_refine_diff_density_rms 0.075
_refine_ls_extinction_method none
_refine_ls_goodness_of_fit_ref 0.816
_refine_ls_hydrogen_treatment mixed
_refine_ls_matrix_type full
_refine_ls_number_parameters 37
_refine_ls_number_reflns 719
_refine_ls_number_restraints 2
_refine_ls_restrained_S_all 0.814
_refine_ls_R_factor_all 0.0256
_refine_ls_R_factor_gt 0.0220
_refine_ls_shift/su_max 0.002
_refine_ls_shift/su_mean 0.000
_refine_ls_structure_factor_coef Fsqd
_refine_ls_weighting_details 'calc w=1/[\s^2^(Fo^2^)+(0.0561P)^2^+0.9564P] where P=(Fo^2^+2Fc^2^)/3'
_refine_ls_weighting_scheme calc
_refine_ls_wR_factor_gt 0.0660
_refine_ls_wR_factor_ref 0.0724
_reflns_number_gt 626
_reflns_number_total 719
_reflns_threshold_expression >2sigma(I)
_cod_data_source_file c6cc05873f2.cif
_cod_data_source_block CuVF6
_cod_original_sg_symbol_H-M 'P 4/n b m'
_cod_database_code 7124956

loop_
_symmetry_equiv_pos_as_xyz
'x, y, z'
'-x+1/2, -y+1/2, z'
'-y+1/2, x, z'
'y, -x+1/2, z'
'-x+1/2, y, -z'
'x, -y+1/2, -z'
'y, x, -z'
'-y+1/2, -x+1/2, -z'
'-x, -y, -z'
'x-1/2, y-1/2, -z'
'y-1/2, -x, -z'
'-y, x-1/2, -z'
'x-1/2, -y, z'
'-x, y-1/2, z'
'-y, -x, z'
'y-1/2, x-1/2, z'

loop_
_atom_site_label
_atom_site_type_symbol
_atom_site_fract_x
_atom_site_fract_y
_atom_site_fract_z
_atom_site_U_iso_or_equiv
_atom_site_adp_type
_atom_site_occupancy
_atom_site_symmetry_multiplicity
_atom_site_calc_flag
_atom_site_refinement_flags
Cu1 Cu 0.2500 0.2500 0.0000 0.00638(12) Uani 1 8 d S
V1 V 0.2500 0.2500 0.5000 0.01838(16) Uani 1 8 d S
N1 N 0.10103(10) 0.10103(10) 0.0000 0.0080(2) Uani 1 2 d S
C1 C 0.08832(12) 0.01257(12) 0.12365(14) 0.0148(2) Uani 1 1 d .
H1 H 0.1496 0.0189 0.2134 0.018 Uiso 1 1 calc R
F1 F 0.2500 0.2500 0.2724(2) 0.0152(3) Uani 1 4 d S
F2 F 0.44804(13) 0.2500 0.5000 0.0281(3) Uani 1 2 d S
O1 O 0.15016(12) 0.65016(12) 0.31329(19) 0.0238(3) Uani 1 2 d SD
H1A H 0.1790(19) 0.5850(17) 0.367(2) 0.029 Uiso 1 1 d D

loop_
_atom_site_aniso_label
_atom_site_aniso_U_11
_atom_site_aniso_U_22
_atom_site_aniso_U_33
_atom_site_aniso_U_23
_atom_site_aniso_U_13
_atom_site_aniso_U_12
Cu1 0.00499(14) 0.00499(14) 0.00918(18) 0.000 0.000 0.000
V1 0.0190(2) 0.0190(2) 0.0172(3) 0.000 0.000 0.000
N1 0.0074(3) 0.0074(3) 0.0093(5) -0.0001(3) 0.0001(3) 0.0001(4)
C1 0.0150(5) 0.0150(5) 0.0143(4) 0.0054(4) -0.0060(4) -0.0062(4)
F1 0.0169(5) 0.0169(5) 0.0118(6) 0.000 0.000 0.000
F2 0.0141(5) 0.0486(9) 0.0214(5) 0.0039(5) 0.000 0.000
O1 0.0220(4) 0.0220(4) 0.0273(7) 0.0035(4) 0.0035(4) 0.0073(5)

loop_
_atom_type_symbol
_atom_type_description
_atom_type_scat_dispersion_real
_atom_type_scat_dispersion_imag
_atom_type_scat_source
C C 0.0033 0.0016 'International Tables Vol C Tables 4.2.6.8 and 6.1.1.4'
H H 0.0000 0.0000 'International Tables Vol C Tables 4.2.6.8 and 6.1.1.4'
N N 0.0061 0.0033 'International Tables Vol C Tables 4.2.6.8 and 6.1.1.4'
O O 0.0106 0.0060 'International Tables Vol C Tables 4.2.6.8 and 6.1.1.4'
F F 0.0171 0.0103 'International Tables Vol C Tables 4.2.6.8 and 6.1.1.4'
Cu Cu 0.3201 1.2651 'International Tables Vol C Tables 4.2.6.8 and 6.1.1.4'
V V 0.3005 0.5294 'International Tables Vol C Tables 4.2.6.8 and 6.1.1.4'

loop_
_geom_angle_atom_site_label_1
_geom_angle_atom_site_label_2
_geom_angle_atom_site_label_3
_geom_angle
_geom_angle_site_symmetry_1
_geom_angle_site_symmetry_3
N1 Cu1 N1 90.0 2 4
N1 Cu1 N1 90.0 2 3
N1 Cu1 N1 180.0 4 3
N1 Cu1 N1 180.0 2 .
N1 Cu1 N1 90.0 4 .
N1 Cu1 N1 90.0 3 .
N1 Cu1 F1 90.0 2 5
N1 Cu1 F1 90.0 4 5
N1 Cu1 F1 90.0 3 5
N1 Cu1 F1 90.0 . 5
N1 Cu1 F1 90.0 2 .
N1 Cu1 F1 90.0 4 .
N1 Cu1 F1 90.0 3 .
N1 Cu1 F1 90.0 . .
F1 Cu1 F1 180.0 5 .
F1 V1 F1 180.0 5_556 .
F1 V1 F2 90.0 5_556 3
F1 V1 F2 90.0 . 3
F1 V1 F2 90.0 5_556 .
F1 V1 F2 90.0 . .
F2 V1 F2 90.0 3 .
F1 V1 F2 90.0 5_556 2
F1 V1 F2 90.0 . 2
F2 V1 F2 90.0 3 2
F2 V1 F2 180.0 . 2
F1 V1 F2 90.0 5_556 4
F1 V1 F2 90.0 . 4
F2 V1 F2 180.0 3 4
F2 V1 F2 90.0 . 4
F2 V1 F2 90.0 2 4
C1 N1 C1 117.25(13) . 7
C1 N1 Cu1 121.38(7) . .
C1 N1 Cu1 121.38(7) 7 .
N1 C1 C1 121.38(7) . 15
N1 C1 H1 119.3 . .
C1 C1 H1 119.3 15 .
V1 F1 Cu1 180.0 . .

loop_
_geom_bond_atom_site_label_1
_geom_bond_atom_site_label_2
_geom_bond_distance
_geom_bond_site_symmetry_2
Cu1 N1 2.0503(13) 2
Cu1 N1 2.0503(13) 4
Cu1 N1 2.0503(13) 3
Cu1 N1 2.0504(13) .
Cu1 F1 2.2378(16) 5
Cu1 F1 2.2378(16) .
V1 F1 1.8699(16) 5_556
V1 F1 1.8699(16) .
V1 F2 1.9274(13) 3
V1 F2 1.9274(13) .
V1 F2 1.9275(13) 2
V1 F2 1.9275(13) 4
N1 C1 1.3373(13) .
N1 C1 1.3373(13) 7
C1 C1 1.389(2) 15
C1 H1 0.9500 .
O1 H1A 0.824(13) .

loop_
_geom_torsion_atom_site_label_1
_geom_torsion_atom_site_label_2
_geom_torsion_atom_site_label_3
_geom_torsion_atom_site_label_4
_geom_torsion
_geom_torsion_site_symmetry_1
_geom_torsion_site_symmetry_4
N1 Cu1 N1 C1 0(62) 2 .
N1 Cu1 N1 C1 -117.17(6) 4 .
N1 Cu1 N1 C1 62.83(6) 3 .
F1 Cu1 N1 C1 152.83(6) 5 .
F1 Cu1 N1 C1 -27.17(6) . .
N1 Cu1 N1 C1 62.84(6) 4 7
N1 Cu1 N1 C1 -117.16(6) 3 7
F1 Cu1 N1 C1 -27.16(6) 5 7
F1 Cu1 N1 C1 152.84(6) . 7
Cu1 N1 C1 C1 180.0 . 15
